data_7104070
loop_
_publ_author_name
'Park, Seong Jin'
'Shin, Dong Mok'
'Sakamoto, Shigeru'
'Yamaguchi, Kentaro'
'Chung, Young Keun'
'Lah, Myoung Soo'
'Hong, Jong-In'

_publ_section_title
;
 Water-soluble supramolecular bowls formed by intra-clipping of
 resorcin[4]arene-based ligands with Pd(II) ions
;
_journal_coden_ASTM CHCOFS
_journal_issue 8
_journal_name_full
;
 Chemical Communications (Cambridge, United Kingdom)
;
_journal_page_first 998
_journal_page_last 999
_journal_paper_doi 10.1039/b212855a
_journal_year 2003
_chemical_formula_sum 'C69 H90 N12 O30 Pd2'
_chemical_formula_weight 1780.33
_space_group_IT_number 2
_symmetry_cell_setting triclinic
_symmetry_space_group_name_Hall '-P 1'
_symmetry_space_group_name_H-M 'P -1'
_atom_sites_solution_hydrogens geom
_atom_sites_solution_primary direct
_atom_sites_solution_secondary difmap
_audit_creation_method SHELXL-97
_cell_angle_alpha 91.0518(8)
_cell_angle_beta 94.1617(7)
_cell_angle_gamma 91.6743(13)
_cell_formula_units_Z 2
_cell_length_a 11.5964(2)
_cell_length_b 16.1544(3)
_cell_length_c 22.5305(5)
_cell_measurement_reflns_used 500
_cell_measurement_temperature 293(2)
_cell_measurement_theta_max 20.00
_cell_measurement_theta_min 3.00
_cell_volume 4206.89(14)
_computing_cell_refinement DENZO-SMN
_computing_data_collection 'Nonius COLLECT'
_computing_data_reduction DENZO-SMN
_computing_molecular_graphics 'WinGX, Ortep3'
_computing_publication_material WinGX
_computing_structure_refinement 'SHELXL-97 (Sheldrick, 1997)'
_computing_structure_solution SIR97
_diffrn_ambient_temperature 293(2)
_diffrn_measured_fraction_theta_full 0.976
_diffrn_measured_fraction_theta_max 0.976
_diffrn_measurement_device_type 'Nonius KappaCCD Diffractometer'
_diffrn_measurement_method 'Phi Scan'
_diffrn_radiation_monochromator graphite
_diffrn_radiation_source 'fine-focus sealed tube'
_diffrn_radiation_type MoK\a
_diffrn_radiation_wavelength 0.71073
_diffrn_reflns_av_R_equivalents 0.0684
_diffrn_reflns_av_sigmaI/netI 0.2256
_diffrn_reflns_limit_h_max 11
_diffrn_reflns_limit_h_min -13
_diffrn_reflns_limit_k_max 19
_diffrn_reflns_limit_k_min -19
_diffrn_reflns_limit_l_max 27
_diffrn_reflns_limit_l_min -22
_diffrn_reflns_number 23729
_diffrn_reflns_theta_full 25.37
_diffrn_reflns_theta_max 25.37
_diffrn_reflns_theta_min 3.03
_diffrn_standards_decay_% <2.0
_exptl_absorpt_coefficient_mu 0.512
_exptl_absorpt_correction_T_max 0.9044
_exptl_absorpt_correction_T_min 0.8614
_exptl_absorpt_correction_type multi-scan
_exptl_absorpt_process_details 'DENZO-SMN (Otwinowski & Minor, 1997)'
_exptl_crystal_colour colorless
_exptl_crystal_density_diffrn 1.405
_exptl_crystal_density_method 'not measured'
_exptl_crystal_description prism
_exptl_crystal_F_000 1840
_exptl_crystal_size_max 0.30
_exptl_crystal_size_mid 0.30
_exptl_crystal_size_min 0.20
_refine_diff_density_max 0.742
_refine_diff_density_min -0.521
_refine_diff_density_rms 0.080
_refine_ls_extinction_method none
_refine_ls_goodness_of_fit_ref 0.868
_refine_ls_hydrogen_treatment mixed
_refine_ls_matrix_type full
_refine_ls_number_parameters 1076
_refine_ls_number_reflns 15047
_refine_ls_number_restraints 24
_refine_ls_restrained_S_all 0.873
_refine_ls_R_factor_all 0.1827
_refine_ls_R_factor_gt 0.0585
_refine_ls_shift/su_max 0.008
_refine_ls_shift/su_mean 0.000
_refine_ls_structure_factor_coef Fsqd
_refine_ls_weighting_details 'calc w=1/[\s^2^(Fo^2^)+(0.0727P)^2^+0.0000P] where P=(Fo^2^+2Fc^2^)/3'
_refine_ls_weighting_scheme calc
_refine_ls_wR_factor_gt 0.1342
_refine_ls_wR_factor_ref 0.1609
_reflns_number_gt 5984
_reflns_number_total 15047
_reflns_threshold_expression >2sigma(I)
_cod_data_source_file b212855a.txt
_cod_data_source_block go
_cod_depositor_comments
;
The following automatic conversions were performed:
'_symmetry_cell_setting' value 'Triclinic' changed to 'triclinic'
according to '/home/saulius/struct/CIF-dictionaries/cif_core.dic'
dictionary named 'cif_core.dic' version 2.4.1 from
2010-06-29.

'_exptl_absorpt_correction_type' value 'Multi-scan' changed
to 'multi-scan' according to
'/home/saulius/struct/CIF-dictionaries/cif_core.dic' dictionary named
'cif_core.dic' version 2.4.1 from 2010-06-29.

Automatic conversion script
Id: cif_fix_enum 1527 2010-12-29 10:47:43Z saulius 
;
_cod_original_sg_symbol_H-M P-1
_cod_database_code 7104070

loop_
_symmetry_equiv_pos_as_xyz
'x, y, z'
'-x, -y, -z'

loop_
_atom_site_label
_atom_site_type_symbol
_atom_site_fract_x
_atom_site_fract_y
_atom_site_fract_z
_atom_site_U_iso_or_equiv
_atom_site_adp_type
_atom_site_occupancy
_atom_site_symmetry_multiplicity
_atom_site_calc_flag
_atom_site_refinement_flags
_atom_site_disorder_assembly
_atom_site_disorder_group
Pd1 Pd 0.17862(4) 0.81983(3) 0.09599(2) 0.0539(2) Uani 1 1 d . . .
Pd2 Pd 0.40000(4) 0.81962(3) 0.39833(2) 0.0564(2) Uani 1 1 d . . .
O1 O -0.0609(3) 0.5577(3) 0.1499(2) 0.0592(13) Uani 1 1 d . . .
O2 O 0.4199(3) 0.4599(3) 0.05809(18) 0.0464(11) Uani 1 1 d . . .
O3 O 0.1090(4) 0.5606(3) 0.4222(2) 0.0578(13) Uani 1 1 d . . .
O4 O 0.6155(3) 0.4718(3) 0.3521(2) 0.0634(14) Uani 1 1 d . . .
O5 O -0.1425(3) 0.5052(3) 0.2534(2) 0.0503(12) Uani 1 1 d . . .
O6 O 0.0074(3) 0.4466(3) 0.06790(18) 0.0505(12) Uani 1 1 d . . .
O7 O 0.1921(3) 0.4167(3) 0.03814(17) 0.0497(11) Uani 1 1 d . . .
O8 O 0.5577(3) 0.3823(3) 0.14278(19) 0.0496(12) Uani 1 1 d . . .
O9 O -0.0783(3) 0.5042(3) 0.3551(2) 0.0513(12) Uani 1 1 d . . .
O10 O 0.2815(4) 0.4544(3) 0.46107(18) 0.0561(12) Uani 1 1 d . . .
O11 O 0.4650(3) 0.4242(3) 0.43114(19) 0.0577(13) Uani 1 1 d . . .
O12 O 0.6258(3) 0.3851(3) 0.2449(2) 0.0532(12) Uani 1 1 d . . .
N1 N 0.0121(4) 0.7778(3) 0.0835(2) 0.0498(14) Uani 1 1 d . . .
N2 N 0.2354(4) 0.7205(3) 0.0526(3) 0.0497(14) Uani 1 1 d . . .
N3 N 0.3363(4) 0.7530(3) 0.4654(2) 0.0480(14) Uani 1 1 d . . .
N4 N 0.5331(4) 0.7423(3) 0.3955(2) 0.0500(14) Uani 1 1 d . . .
N5 N 0.1379(5) 0.9266(4) 0.1362(3) 0.0777(19) Uani 1 1 d . . .
H5A H 0.0778 0.9490 0.1154 0.093 Uiso 1 1 calc R . .
H5B H 0.1168 0.9162 0.1730 0.093 Uiso 1 1 calc R . .
N6 N 0.3417(4) 0.8665(4) 0.1097(3) 0.0727(18) Uani 1 1 d . . .
H6C H 0.3873 0.8292 0.1279 0.087 Uiso 1 1 calc R . .
H6D H 0.3702 0.8787 0.0746 0.087 Uiso 1 1 calc R . .
N7 N 0.2786(6) 0.9054(4) 0.4011(3) 0.098(2) Uani 1 1 d . . .
H7A H 0.2084 0.8800 0.4008 0.118 Uiso 1 1 calc R . .
H7B H 0.2904 0.9353 0.4352 0.118 Uiso 1 1 calc R . .
N8 N 0.4515(6) 0.8872(4) 0.3306(3) 0.094(2) Uani 1 1 d . . .
H8A H 0.5288 0.8952 0.3344 0.113 Uiso 1 1 calc R . .
H8B H 0.4325 0.8601 0.2959 0.113 Uiso 1 1 calc R . .
C1 C -0.0203(6) 0.7039(4) 0.1033(3) 0.0501(18) Uani 1 1 d . . .
H1 H 0.0362 0.6721 0.1224 0.060 Uiso 1 1 calc R . .
C2 C -0.1310(6) 0.6718(4) 0.0975(3) 0.0496(18) Uani 1 1 d . . .
C3 C -0.2143(6) 0.7195(5) 0.0709(4) 0.077(2) Uani 1 1 d . . .
H3 H -0.2912 0.7009 0.0674 0.092 Uiso 1 1 calc R . .
C4 C -0.1836(7) 0.7948(5) 0.0494(4) 0.090(3) Uani 1 1 d . . .
H4 H -0.2390 0.8274 0.0302 0.107 Uiso 1 1 calc R . .
C5 C -0.0722(7) 0.8211(5) 0.0562(3) 0.071(2) Uani 1 1 d . . .
H5 H -0.0527 0.8724 0.0411 0.085 Uiso 1 1 calc R . .
C6 C -0.1617(5) 0.5870(4) 0.1194(3) 0.0537(19) Uani 1 1 d . . .
H6A H -0.2237 0.5902 0.1459 0.064 Uiso 1 1 calc R . .
H6B H -0.1867 0.5502 0.0861 0.064 Uiso 1 1 calc R . .
C7 C 0.3013(5) 0.6641(4) 0.0805(3) 0.0450(17) Uani 1 1 d . . .
H7 H 0.3131 0.6673 0.1218 0.054 Uiso 1 1 calc R . .
C8 C 0.3525(5) 0.6011(4) 0.0499(3) 0.0448(17) Uani 1 1 d . . .
C9 C 0.3322(5) 0.5958(4) -0.0111(3) 0.0526(18) Uani 1 1 d . . .
H9 H 0.3662 0.5544 -0.0325 0.063 Uiso 1 1 calc R . .
C10 C 0.2625(5) 0.6508(5) -0.0405(3) 0.058(2) Uani 1 1 d . . .
H10 H 0.2472 0.6471 -0.0815 0.069 Uiso 1 1 calc R . .
C11 C 0.2152(5) 0.7126(4) -0.0068(3) 0.0531(19) Uani 1 1 d . . .
H11 H 0.1674 0.7502 -0.0263 0.064 Uiso 1 1 calc R . .
C12 C 0.4300(5) 0.5408(4) 0.0839(3) 0.0555(19) Uani 1 1 d . . .
H12A H 0.5098 0.5607 0.0842 0.067 Uiso 1 1 calc R . .
H12B H 0.4093 0.5387 0.1248 0.067 Uiso 1 1 calc R . .
C13 C 0.2563(6) 0.6925(4) 0.4534(3) 0.0523(18) Uani 1 1 d . . .
H13 H 0.2304 0.6810 0.4140 0.063 Uiso 1 1 calc R . .
C14 C 0.2105(5) 0.6461(4) 0.4986(3) 0.0481(18) Uani 1 1 d . . .
C15 C 0.2501(6) 0.6643(5) 0.5574(3) 0.0546(19) Uani 1 1 d . . .
H15 H 0.2224 0.6342 0.5884 0.066 Uiso 1 1 calc R . .
C16 C 0.3308(6) 0.7274(5) 0.5684(3) 0.060(2) Uani 1 1 d . . .
H16 H 0.3575 0.7409 0.6074 0.072 Uiso 1 1 calc R . .
C17 C 0.3728(5) 0.7713(5) 0.5217(4) 0.057(2) Uani 1 1 d . . .
H17 H 0.4272 0.8142 0.5298 0.069 Uiso 1 1 calc R . .
C18 C 0.1166(6) 0.5794(5) 0.4848(3) 0.062(2) Uani 1 1 d . . .
H18A H 0.1352 0.5300 0.5069 0.075 Uiso 1 1 calc R . .
H18B H 0.0430 0.5987 0.4964 0.075 Uiso 1 1 calc R . .
C19 C 0.5268(6) 0.6752(5) 0.3598(3) 0.0556(19) Uani 1 1 d . . .
H19 H 0.4609 0.6662 0.3341 0.067 Uiso 1 1 calc R . .
C20 C 0.6155(5) 0.6171(4) 0.3591(3) 0.0450(17) Uani 1 1 d . . .
C21 C 0.7113(6) 0.6318(5) 0.3974(3) 0.060(2) Uani 1 1 d . . .
H21 H 0.7705 0.5942 0.3997 0.072 Uiso 1 1 calc R . .
C22 C 0.7196(6) 0.7034(5) 0.4327(3) 0.073(2) Uani 1 1 d . . .
H22 H 0.7859 0.7152 0.4575 0.088 Uiso 1 1 calc R . .
C23 C 0.6285(6) 0.7569(5) 0.4308(3) 0.059(2) Uani 1 1 d . . .
H23 H 0.6342 0.8044 0.4550 0.071 Uiso 1 1 calc R . .
C24 C 0.6029(5) 0.5453(4) 0.3178(3) 0.0545(19) Uani 1 1 d . . .
H24A H 0.5275 0.5446 0.2961 0.065 Uiso 1 1 calc R . .
H24B H 0.6616 0.5484 0.2893 0.065 Uiso 1 1 calc R . .
C25 C -0.0582(5) 0.4746(4) 0.1644(3) 0.0430(17) Uani 1 1 d . . .
C26 C -0.0103(5) 0.4209(4) 0.1252(3) 0.0396(16) Uani 1 1 d . . .
C27 C 0.0146(5) 0.3395(4) 0.1424(3) 0.0426(17) Uani 1 1 d . . .
C28 C -0.0142(4) 0.3152(4) 0.1979(3) 0.0383(16) Uani 1 1 d . . .
H28 H 0.0021 0.2618 0.2100 0.046 Uiso 1 1 calc R . .
C29 C -0.0676(4) 0.3687(4) 0.2370(3) 0.0395(16) Uani 1 1 d . . .
C30 C -0.0880(5) 0.4491(4) 0.2195(3) 0.0414(16) Uani 1 1 d . . .
C31 C 0.3730(5) 0.3983(4) 0.0915(3) 0.0421(16) Uani 1 1 d . . .
C32 C 0.4416(5) 0.3559(4) 0.1340(3) 0.0415(16) Uani 1 1 d . . .
C33 C 0.3981(5) 0.2898(4) 0.1643(3) 0.0403(16) Uani 1 1 d . . .
C34 C 0.2808(5) 0.2677(4) 0.1521(3) 0.0399(16) Uani 1 1 d . . .
H34 H 0.2495 0.2242 0.1728 0.048 Uiso 1 1 calc R . .
C35 C 0.2096(5) 0.3078(4) 0.1107(3) 0.0412(16) Uani 1 1 d . . .
C36 C 0.2565(5) 0.3727(4) 0.0817(3) 0.0422(17) Uani 1 1 d . . .
C37 C 0.1028(5) 0.4779(4) 0.4054(3) 0.0471(17) Uani 1 1 d . . .
C38 C 0.0113(5) 0.4502(4) 0.3667(3) 0.0444(17) Uani 1 1 d . . .
C39 C 0.0039(5) 0.3703(4) 0.3436(3) 0.0431(16) Uani 1 1 d . . .
C40 C 0.0969(5) 0.3180(4) 0.3587(3) 0.0414(16) Uani 1 1 d . . .
H40 H 0.0949 0.2645 0.3425 0.050 Uiso 1 1 calc R . .
C41 C 0.1910(5) 0.3440(4) 0.3967(3) 0.0443(17) Uani 1 1 d . . .
C42 C 0.1916(5) 0.4247(5) 0.4193(3) 0.0479(18) Uani 1 1 d . . .
C43 C 0.5424(5) 0.3611(4) 0.2828(3) 0.0459(17) Uani 1 1 d . . .
C44 C 0.5391(5) 0.4064(4) 0.3363(3) 0.0494(18) Uani 1 1 d . . .
C45 C 0.4604(6) 0.3815(4) 0.3767(3) 0.0450(17) Uani 1 1 d . . .
C46 C 0.3850(5) 0.3149(4) 0.3652(3) 0.0411(16) Uani 1 1 d . . .
C47 C 0.3913(5) 0.2715(4) 0.3113(3) 0.0404(16) Uani 1 1 d . . .
H47 H 0.3407 0.2265 0.3026 0.049 Uiso 1 1 calc R . .
C48 C 0.4709(5) 0.2931(4) 0.2698(3) 0.0412(16) Uani 1 1 d . . .
C49 C -0.0757(6) 0.5460(4) 0.3004(3) 0.058(2) Uani 1 1 d . . .
H49A H -0.1040 0.6014 0.3055 0.070 Uiso 1 1 calc R . .
H49B H 0.0038 0.5513 0.2899 0.070 Uiso 1 1 calc R . .
C50 C 0.3835(6) 0.4860(4) 0.4376(3) 0.060(2) Uani 1 1 d . . .
H50A H 0.3638 0.5098 0.3991 0.072 Uiso 1 1 calc R . .
H50B H 0.4177 0.5298 0.4638 0.072 Uiso 1 1 calc R . .
C51 C 0.5892(5) 0.4310(4) 0.1947(3) 0.0559(19) Uani 1 1 d . . .
H51A H 0.6510 0.4697 0.1862 0.067 Uiso 1 1 calc R . .
H51B H 0.5234 0.4630 0.2043 0.067 Uiso 1 1 calc R . .
C52 C 0.1200(5) 0.4788(4) 0.0592(3) 0.0553(19) Uani 1 1 d . . .
H52A H 0.1547 0.5020 0.0965 0.066 Uiso 1 1 calc R . .
H52B H 0.1144 0.5230 0.0307 0.066 Uiso 1 1 calc R . .
C53 C -0.0968(5) 0.3431(4) 0.2984(3) 0.0445(17) Uani 1 1 d . . .
H53 H -0.1633 0.3754 0.3082 0.053 Uiso 1 1 calc R . .
C54 C 0.2957(5) 0.2910(4) 0.4087(3) 0.0453(17) Uani 1 1 d . . .
H54 H 0.3295 0.3069 0.4486 0.054 Uiso 1 1 calc R . .
C55 C 0.4757(5) 0.2472(4) 0.2108(3) 0.0430(17) Uani 1 1 d . . .
H55 H 0.5552 0.2531 0.1990 0.052 Uiso 1 1 calc R . .
C56 C 0.0806(5) 0.2849(4) 0.1014(3) 0.0475(17) Uani 1 1 d . . .
H56 H 0.0557 0.2992 0.0604 0.057 Uiso 1 1 calc R . .
C57 C -0.1342(5) 0.2515(4) 0.3027(3) 0.0519(18) Uani 1 1 d . . .
H57A H -0.2030 0.2404 0.2771 0.062 Uiso 1 1 calc R . .
H57B H -0.1495 0.2397 0.3430 0.062 Uiso 1 1 calc R . .
H57C H -0.0735 0.2173 0.2906 0.062 Uiso 1 1 calc R . .
C58 C 0.2672(6) 0.1988(4) 0.4098(3) 0.060(2) Uani 1 1 d . . .
H58A H 0.2202 0.1874 0.4422 0.072 Uiso 1 1 calc R . .
H58B H 0.3376 0.1690 0.4149 0.072 Uiso 1 1 calc R . .
H58C H 0.2260 0.1817 0.3729 0.072 Uiso 1 1 calc R . .
C59 C 0.4482(5) 0.1555(4) 0.2149(3) 0.0577(19) Uani 1 1 d . . .
H59A H 0.3685 0.1472 0.2228 0.069 Uiso 1 1 calc R . .
H59B H 0.4966 0.1327 0.2465 0.069 Uiso 1 1 calc R . .
H59C H 0.4619 0.1282 0.1780 0.069 Uiso 1 1 calc R . .
C60 C 0.0550(5) 0.1924(4) 0.1074(3) 0.0554(19) Uani 1 1 d . . .
H60A H 0.0754 0.1764 0.1475 0.066 Uiso 1 1 calc R . .
H60B H 0.0993 0.1618 0.0806 0.066 Uiso 1 1 calc R . .
H60C H -0.0259 0.1807 0.0978 0.066 Uiso 1 1 calc R . .
C61 C 0.2355(8) 0.9838(6) 0.1397(6) 0.144(5) Uani 1 1 d . . .
H61A H 0.2348 1.0156 0.1036 0.173 Uiso 1 1 calc R . .
H61B H 0.2297 1.0221 0.1729 0.173 Uiso 1 1 calc R . .
C62 C 0.3393(8) 0.9422(6) 0.1472(5) 0.121(4) Uani 1 1 d . . .
H62A H 0.3522 0.9274 0.1886 0.145 Uiso 1 1 calc R . .
H62B H 0.4023 0.9795 0.1379 0.145 Uiso 1 1 calc R . .
C63 C 0.2810(12) 0.9615(7) 0.3499(5) 0.135(4) Uani 1 1 d . . .
H63A H 0.2289 0.9396 0.3174 0.162 Uiso 1 1 calc R . .
H63B H 0.2545 1.0155 0.3614 0.162 Uiso 1 1 calc R . .
C64 C 0.3935(10) 0.9698(6) 0.3309(5) 0.130(4) Uani 1 1 d . . .
H64A H 0.4390 1.0084 0.3572 0.155 Uiso 1 1 calc R . .
H64B H 0.3900 0.9920 0.2911 0.155 Uiso 1 1 calc R . .
N1N N 0.2277(9) 0.7343(9) 0.2525(6) 0.139(4) Uani 1 1 d D . .
O1N O 0.2482(8) 0.7044(7) 0.3021(4) 0.180(4) Uani 1 1 d D . .
O2N O 0.2178(13) 0.8087(8) 0.2475(5) 0.240(6) Uani 1 1 d D . .
O3N O 0.1978(7) 0.6896(7) 0.2108(4) 0.172(4) Uani 1 1 d D . .
N2N N 0.5425(8) 0.7242(8) 0.1887(5) 0.114(3) Uani 1 1 d . . .
O4N O 0.5356(7) 0.7401(6) 0.1382(4) 0.150(3) Uani 1 1 d . . .
O5N O 0.5893(11) 0.6655(8) 0.2038(6) 0.252(7) Uani 1 1 d . . .
O6N O 0.5076(11) 0.7749(9) 0.2207(5) 0.252(7) Uani 1 1 d . . .
N3N N 0.0807(9) 0.0726(7) 0.2700(5) 0.103(3) Uani 1 1 d . . .
O7N O 0.1465(8) 0.1233(6) 0.2577(4) 0.169(5) Uani 1 1 d . . .
O8N O 0.0393(7) 0.0737(5) 0.3190(4) 0.150(3) Uani 1 1 d . . .
O9N O 0.0542(8) 0.0082(8) 0.2423(4) 0.196(5) Uani 1 1 d . . .
N4N N 0.5000 0.0000 0.5000 0.177(14) Uani 1 2 d SD . .
O10N O 0.463(3) 0.0606(12) 0.4802(16) 0.180(11) Uani 0.50 1 d PD . .
O11N O 0.6037(17) -0.007(3) 0.5041(16) 0.27(2) Uani 0.50 1 d PD . .
O12N O 0.429(4) -0.046(3) 0.519(2) 0.74(4) Uani 0.50 1 d PD . .
N5N N 0.906(2) 0.0217(14) 0.0218(9) 0.149(10) Uani 0.50 1 d PD A -1
O13N O 0.9326(18) 0.0119(9) 0.0755(9) 0.218(12) Uani 0.50 1 d PD A -1
O14N O 0.971(4) 0.001(4) -0.0140(11) 0.187(19) Uani 0.50 1 d PD A -1
O15N O 0.827(2) 0.0659(19) 0.0163(15) 0.41(3) Uani 0.50 1 d PD A -1
O11M O 0.3329(11) 0.5377(9) 0.2325(8) 0.111(5) Uani 0.493(4) 1 d P B 1
O12M O 0.280(2) 0.5421(15) 0.2871(14) 0.131(16) Uiso 0.25(2) 1 d PD B 2
O13M O 0.252(3) 0.534(2) 0.2172(16) 0.136(16) Uiso 0.25(2) 1 d P B 3
C1M C 0.2473(7) 0.4683(7) 0.2488(4) 0.091(3) Uani 1 1 d D . .
O2M O 0.5618(16) 0.1015(8) 0.0136(6) 0.347(9) Uani 1 1 d D . .
C2M C 0.4801(10) 0.1809(11) 0.0227(6) 0.172(6) Uani 1 1 d D . .
O3M O 0.9865(11) 0.1437(10) 0.5636(10) 0.457(16) Uani 1 1 d D . .
C3M C 0.9736(15) 0.1641(13) 0.4928(11) 0.326(15) Uani 1 1 d D . .
O4M O 0.9117(11) 0.8654(13) 0.2846(10) 0.486(17) Uani 1 1 d D . .
C4M C 0.853(2) 0.7749(10) 0.2654(11) 0.320(13) Uani 1 1 d D . .
O5M O 0.7032(10) 0.9498(11) 0.3484(9) 0.351(10) Uani 1 1 d D . .
C5M C 0.722(2) 1.0477(12) 0.3579(12) 0.319(14) Uani 1 1 d D . .
O1S O 0.7521(18) 0.079(2) 0.1616(12) 0.29(2) Uani 0.49(3) 1 d P C 1
O2S O 0.677(3) 0.977(3) 0.140(2) 0.61(5) Uani 0.51(3) 1 d P C 2

loop_
_atom_site_aniso_label
_atom_site_aniso_U_11
_atom_site_aniso_U_22
_atom_site_aniso_U_33
_atom_site_aniso_U_23
_atom_site_aniso_U_13
_atom_site_aniso_U_12
Pd1 0.0573(3) 0.0408(4) 0.0640(4) 0.0000(3) 0.0081(3) 0.0018(3)
Pd2 0.0655(4) 0.0470(4) 0.0566(4) 0.0067(3) 0.0014(3) 0.0045(3)
O1 0.048(3) 0.051(3) 0.078(3) 0.018(3) -0.008(2) -0.001(2)
O2 0.053(3) 0.037(3) 0.051(3) 0.001(2) 0.018(2) 0.005(2)
O3 0.065(3) 0.047(3) 0.059(3) -0.007(3) -0.002(2) -0.005(2)
O4 0.053(3) 0.048(3) 0.084(4) 0.012(3) -0.025(2) -0.013(2)
O5 0.039(2) 0.047(3) 0.064(3) 0.002(3) 0.000(2) 0.007(2)
O6 0.036(2) 0.069(3) 0.045(3) 0.025(2) -0.001(2) -0.004(2)
O7 0.053(3) 0.062(3) 0.035(3) 0.008(2) 0.005(2) 0.003(2)
O8 0.039(3) 0.060(3) 0.050(3) 0.003(3) 0.010(2) -0.001(2)
O9 0.047(3) 0.048(3) 0.060(3) -0.001(3) 0.010(2) 0.012(2)
O10 0.060(3) 0.063(3) 0.043(3) -0.012(2) -0.005(2) 0.001(2)
O11 0.050(3) 0.067(3) 0.054(3) -0.007(3) -0.012(2) 0.008(2)
O12 0.036(2) 0.063(3) 0.060(3) 0.016(3) -0.004(2) 0.002(2)
N1 0.051(3) 0.038(4) 0.061(4) 0.008(3) 0.005(3) 0.006(3)
N2 0.050(3) 0.050(4) 0.049(4) 0.003(3) 0.000(3) 0.008(3)
N3 0.052(3) 0.047(4) 0.044(4) -0.006(3) -0.001(3) 0.002(3)
N4 0.063(4) 0.039(4) 0.048(4) 0.002(3) 0.004(3) 0.000(3)
N5 0.074(4) 0.066(5) 0.095(5) -0.016(4) 0.024(4) -0.001(4)
N6 0.064(4) 0.056(4) 0.098(5) -0.001(4) 0.009(3) -0.002(3)
N7 0.092(5) 0.076(5) 0.124(7) -0.003(5) -0.011(5) 0.029(4)
N8 0.148(6) 0.068(5) 0.065(5) 0.019(4) 0.003(4) -0.012(5)
C1 0.055(5) 0.043(5) 0.054(5) 0.018(4) 0.006(3) 0.009(4)
C2 0.051(4) 0.045(5) 0.053(5) 0.010(4) 0.001(3) 0.005(4)
C3 0.055(5) 0.058(6) 0.115(7) 0.015(5) -0.005(5) 0.009(4)
C4 0.053(5) 0.059(6) 0.155(9) 0.037(6) -0.018(5) 0.012(4)
C5 0.072(5) 0.050(5) 0.089(6) 0.025(5) 0.002(4) 0.007(4)
C6 0.040(4) 0.056(5) 0.065(5) 0.008(4) -0.003(3) 0.004(3)
C7 0.050(4) 0.051(5) 0.034(4) 0.003(4) 0.005(3) 0.002(4)
C8 0.034(4) 0.039(4) 0.062(5) 0.010(4) 0.002(3) -0.002(3)
C9 0.050(4) 0.052(5) 0.057(5) -0.002(4) 0.009(4) 0.001(4)
C10 0.054(4) 0.063(5) 0.054(5) 0.003(4) -0.006(4) 0.005(4)
C11 0.049(4) 0.042(5) 0.067(6) 0.004(4) -0.003(4) 0.003(3)
C12 0.038(4) 0.055(5) 0.073(5) 0.007(4) -0.003(3) 0.005(3)
C13 0.057(4) 0.051(5) 0.049(5) -0.011(4) 0.005(4) 0.002(4)
C14 0.052(4) 0.041(5) 0.053(5) -0.007(4) 0.014(4) 0.012(3)
C15 0.056(4) 0.062(5) 0.049(5) 0.002(4) 0.016(4) 0.013(4)
C16 0.054(4) 0.067(6) 0.056(5) -0.010(5) -0.011(4) 0.012(4)
C17 0.047(4) 0.057(5) 0.068(6) -0.004(5) -0.001(4) -0.002(4)
C18 0.070(5) 0.063(5) 0.054(5) -0.013(4) 0.018(4) -0.001(4)
C19 0.058(4) 0.052(5) 0.056(5) 0.001(4) 0.004(4) -0.010(4)
C20 0.051(4) 0.045(5) 0.040(4) 0.007(4) 0.007(3) -0.004(4)
C21 0.060(5) 0.067(6) 0.051(5) -0.001(4) -0.002(4) 0.010(4)
C22 0.057(5) 0.103(7) 0.057(5) -0.023(5) -0.011(4) 0.010(5)
C23 0.062(5) 0.071(6) 0.043(4) -0.004(4) -0.005(4) -0.002(4)
C24 0.053(4) 0.052(5) 0.060(5) 0.006(4) 0.012(3) -0.005(4)
C25 0.036(4) 0.034(5) 0.058(5) 0.009(4) -0.006(3) 0.003(3)
C26 0.035(3) 0.040(5) 0.043(4) 0.014(4) -0.007(3) -0.005(3)
C27 0.031(3) 0.055(5) 0.040(4) -0.001(4) -0.003(3) -0.011(3)
C28 0.034(3) 0.038(4) 0.043(4) 0.002(4) 0.002(3) 0.001(3)
C29 0.030(3) 0.045(5) 0.043(4) 0.014(4) -0.003(3) -0.009(3)
C30 0.033(3) 0.040(5) 0.051(5) 0.001(4) 0.001(3) -0.001(3)
C31 0.047(4) 0.044(5) 0.037(4) 0.001(4) 0.013(3) 0.006(3)
C32 0.035(4) 0.042(4) 0.049(4) -0.005(4) 0.005(3) 0.003(3)
C33 0.048(4) 0.033(4) 0.040(4) -0.006(3) 0.007(3) 0.003(3)
C34 0.045(4) 0.038(4) 0.038(4) -0.001(3) 0.009(3) -0.002(3)
C35 0.040(4) 0.041(4) 0.043(4) 0.002(4) 0.007(3) -0.001(3)
C36 0.039(4) 0.049(5) 0.039(4) 0.002(4) 0.003(3) 0.010(3)
C37 0.050(4) 0.045(5) 0.047(4) -0.002(4) 0.012(3) -0.001(4)
C38 0.041(4) 0.045(5) 0.049(4) 0.008(4) 0.005(3) 0.005(3)
C39 0.050(4) 0.042(5) 0.039(4) -0.001(3) 0.013(3) -0.002(3)
C40 0.048(4) 0.039(4) 0.038(4) 0.002(3) 0.005(3) -0.002(3)
C41 0.052(4) 0.050(5) 0.031(4) 0.001(3) 0.001(3) 0.002(3)
C42 0.046(4) 0.058(5) 0.039(4) -0.006(4) 0.003(3) -0.006(4)
C43 0.034(4) 0.051(5) 0.052(5) 0.019(4) -0.003(3) 0.003(3)
C44 0.044(4) 0.044(5) 0.059(5) 0.011(4) -0.012(4) -0.001(3)
C45 0.057(4) 0.044(5) 0.032(4) -0.003(4) -0.009(3) 0.008(4)
C46 0.041(4) 0.044(5) 0.038(4) 0.006(3) -0.004(3) 0.005(3)
C47 0.035(3) 0.040(4) 0.044(4) 0.005(3) -0.012(3) 0.003(3)
C48 0.040(4) 0.044(5) 0.039(4) 0.006(3) -0.006(3) 0.003(3)
C49 0.062(5) 0.036(5) 0.079(6) 0.001(4) 0.013(4) 0.011(4)
C50 0.054(5) 0.056(5) 0.067(5) -0.008(4) -0.011(4) -0.006(4)
C51 0.040(4) 0.056(5) 0.071(5) 0.010(4) 0.005(4) -0.009(3)
C52 0.046(4) 0.071(6) 0.050(5) 0.020(4) -0.001(3) 0.003(4)
C53 0.031(3) 0.052(5) 0.051(4) 0.008(4) 0.004(3) 0.001(3)
C54 0.056(4) 0.047(5) 0.032(4) 0.005(3) -0.007(3) 0.002(3)
C55 0.033(3) 0.044(5) 0.053(4) 0.011(4) 0.006(3) 0.007(3)
C56 0.054(4) 0.044(5) 0.042(4) 0.003(4) -0.004(3) -0.007(3)
C57 0.054(4) 0.047(5) 0.056(5) 0.008(4) 0.015(3) -0.009(3)
C58 0.066(5) 0.059(6) 0.056(5) 0.020(4) 0.005(4) 0.002(4)
C59 0.067(4) 0.044(5) 0.063(5) 0.004(4) 0.004(4) 0.007(4)
C60 0.052(4) 0.047(5) 0.066(5) -0.003(4) -0.007(3) 0.000(3)
C61 0.082(7) 0.060(7) 0.289(16) -0.061(9) 0.026(8) -0.004(6)
C62 0.091(7) 0.091(8) 0.175(11) -0.055(8) 0.001(7) -0.036(6)
C63 0.178(12) 0.094(9) 0.131(10) 0.024(8) -0.028(9) 0.043(9)
C64 0.153(10) 0.084(9) 0.153(11) 0.073(7) 0.003(9) 0.018(8)
N1N 0.141(8) 0.150(12) 0.119(11) -0.007(10) -0.039(8) 0.010(8)
O1N 0.194(8) 0.253(12) 0.087(6) 0.006(7) -0.030(6) -0.007(8)
O2N 0.352(16) 0.173(11) 0.186(11) -0.011(10) -0.046(10) 0.034(12)
O3N 0.174(8) 0.244(12) 0.089(6) -0.013(7) -0.026(5) -0.017(7)
N2N 0.116(7) 0.146(10) 0.081(7) 0.021(8) 0.004(6) 0.007(6)
O4N 0.124(6) 0.201(9) 0.127(7) 0.044(7) 0.011(6) 0.005(5)
O5N 0.270(13) 0.232(13) 0.262(14) 0.124(11) 0.006(10) 0.094(11)
O6N 0.336(15) 0.270(15) 0.165(10) -0.055(10) 0.110(10) 0.060(12)
N3N 0.110(8) 0.115(9) 0.084(7) -0.024(7) -0.004(6) 0.036(7)
O7N 0.151(7) 0.180(9) 0.170(9) 0.043(7) -0.001(6) -0.079(7)
O8N 0.160(7) 0.153(8) 0.140(7) -0.005(7) 0.035(6) 0.017(5)
O9N 0.203(9) 0.226(11) 0.158(9) -0.083(9) 0.043(7) -0.027(8)
N4N 0.19(2) 0.21(4) 0.117(15) 0.035(15) -0.059(16) -0.08(2)
O10N 0.22(2) 0.067(13) 0.24(3) 0.100(15) -0.062(18) 0.005(15)
O11N 0.50(6) 0.16(3) 0.14(2) -0.09(2) -0.11(4) 0.07(4)
O12N 0.89(8) 0.49(4) 0.74(10) 0.45(6) -0.46(8) -0.562
N5N 0.25(3) 0.12(2) 0.081(16) 0.011(16) 0.016(18) -0.05(2)
O13N 0.31(3) 0.055(10) 0.26(2) -0.018(15) -0.13(2) -0.030(13)
O14N 0.42(5) 0.058(10) 0.10(2) 0.04(2) 0.11(3) -0.01(3)
O15N 0.20(3) 0.28(4) 0.71(8) 0.13(4) -0.22(4) 0.02(2)
O11M 0.054(8) 0.144(13) 0.140(13) 0.003(10) 0.033(8) 0.027(8)
C1M 0.068(6) 0.119(8) 0.089(7) 0.017(7) 0.017(5) 0.006(6)
O2M 0.56(3) 0.241(15) 0.232(14) 0.128(12) -0.050(16) -0.020(16)
C2M 0.109(9) 0.245(18) 0.167(13) -0.037(13) 0.042(8) 0.035(10)
O3M 0.228(13) 0.37(2) 0.74(4) 0.27(2) -0.269(19) -0.074(13)
C3M 0.174(15) 0.32(3) 0.52(4) 0.26(3) 0.14(2) 0.134(16)
O4M 0.174(11) 0.53(3) 0.79(4) 0.43(3) 0.147(17) 0.037(15)
C4M 0.48(4) 0.092(12) 0.39(3) 0.001(17) 0.09(3) -0.013(17)
O5M 0.169(11) 0.35(2) 0.55(3) 0.09(2) 0.133(13) 0.011(12)
C5M 0.33(3) 0.178(18) 0.46(3) -0.11(2) 0.20(2) -0.110(19)
O1S 0.151(19) 0.43(5) 0.29(3) -0.11(3) 0.016(17) 0.01(2)
O2S 0.35(4) 0.47(6) 0.94(10) -0.44(7) -0.40(6) 0.33(5)

loop_
_atom_type_symbol
_atom_type_description
_atom_type_scat_dispersion_real
_atom_type_scat_dispersion_imag
_atom_type_scat_source
C C 0.0033 0.0016 'International Tables Vol C Tables 4.2.6.8 and 6.1.1.4'
H H 0.0000 0.0000 'International Tables Vol C Tables 4.2.6.8 and 6.1.1.4'
N N 0.0061 0.0033 'International Tables Vol C Tables 4.2.6.8 and 6.1.1.4'
O O 0.0106 0.0060 'International Tables Vol C Tables 4.2.6.8 and 6.1.1.4'
Pd Pd -0.9988 1.0072 'International Tables Vol C Tables 4.2.6.8 and 6.1.1.4'

loop_
_geom_angle_atom_site_label_1
_geom_angle_atom_site_label_2
_geom_angle_atom_site_label_3
_geom_angle
_geom_angle_site_symmetry_1
_geom_angle_site_symmetry_3
_geom_angle_publ_flag
N2 Pd1 N6 90.7(2) . . ?
N2 Pd1 N5 173.3(2) . . ?
N6 Pd1 N5 83.4(2) . . ?
N2 Pd1 N1 91.8(2) . . ?
N6 Pd1 N1 177.5(2) . . ?
N5 Pd1 N1 94.1(2) . . ?
N7 Pd2 N8 83.2(3) . . ?
N7 Pd2 N4 174.6(3) . . ?
N8 Pd2 N4 93.3(3) . . ?
N7 Pd2 N3 93.5(3) . . ?
N8 Pd2 N3 176.1(3) . . ?
N4 Pd2 N3 90.1(2) . . ?
C25 O1 C6 118.4(5) . . ?
C31 O2 C12 117.1(5) . . ?
C37 O3 C18 117.0(5) . . ?
C44 O4 C24 116.5(5) . . ?
C30 O5 C49 117.3(4) . . ?
C26 O6 C52 115.8(4) . . ?
C36 O7 C52 116.4(4) . . ?
C32 O8 C51 116.7(4) . . ?
C38 O9 C49 114.9(4) . . ?
C50 O10 C42 116.7(5) . . ?
C45 O11 C50 117.1(5) . . ?
C43 O12 C51 117.4(4) . . ?
C1 N1 C5 115.6(6) . . ?
C1 N1 Pd1 120.9(4) . . ?
C5 N1 Pd1 123.4(5) . . ?
C7 N2 C11 117.8(5) . . ?
C7 N2 Pd1 121.9(4) . . ?
C11 N2 Pd1 120.0(4) . . ?
C17 N3 C13 119.8(6) . . ?
C17 N3 Pd2 119.6(5) . . ?
C13 N3 Pd2 120.5(5) . . ?
C23 N4 C19 118.8(6) . . ?
C23 N4 Pd2 119.6(5) . . ?
C19 N4 Pd2 121.6(4) . . ?
C61 N5 Pd1 110.2(5) . . ?
C62 N6 Pd1 108.2(5) . . ?
C63 N7 Pd2 111.6(6) . . ?
C64 N8 Pd2 109.4(6) . . ?
N1 C1 C2 124.4(6) . . ?
C3 C2 C1 117.6(7) . . ?
C3 C2 C6 120.4(6) . . ?
C1 C2 C6 121.9(6) . . ?
C4 C3 C2 119.3(7) . . ?
C5 C4 C3 119.2(7) . . ?
N1 C5 C4 123.8(7) . . ?
O1 C6 C2 106.7(5) . . ?
N2 C7 C8 122.3(6) . . ?
C9 C8 C7 118.4(6) . . ?
C9 C8 C12 121.8(6) . . ?
C7 C8 C12 119.9(6) . . ?
C10 C9 C8 120.5(6) . . ?
C9 C10 C11 117.7(7) . . ?
N2 C11 C10 123.2(6) . . ?
O2 C12 C8 111.9(5) . . ?
N3 C13 C14 121.8(6) . . ?
C15 C14 C13 118.4(7) . . ?
C15 C14 C18 120.0(7) . . ?
C13 C14 C18 121.5(6) . . ?
C16 C15 C14 118.5(7) . . ?
C15 C16 C17 120.3(7) . . ?
N3 C17 C16 121.1(7) . . ?
O3 C18 C14 108.9(6) . . ?
N4 C19 C20 123.2(6) . . ?
C21 C20 C19 117.1(6) . . ?
C21 C20 C24 123.0(6) . . ?
C19 C20 C24 119.9(6) . . ?
C20 C21 C22 119.6(6) . . ?
C23 C22 C21 119.5(6) . . ?
N4 C23 C22 121.7(7) . . ?
O4 C24 C20 107.9(5) . . ?
C30 C25 C26 121.3(6) . . ?
C30 C25 O1 120.5(6) . . ?
C26 C25 O1 117.6(6) . . ?
C25 C26 O6 119.3(6) . . ?
C25 C26 C27 120.0(6) . . ?
O6 C26 C27 120.6(6) . . ?
C28 C27 C26 118.0(6) . . ?
C28 C27 C56 122.9(6) . . ?
C26 C27 C56 118.9(6) . . ?
C27 C28 C29 122.2(6) . . ?
C30 C29 C28 118.5(6) . . ?
C30 C29 C53 119.0(6) . . ?
C28 C29 C53 122.4(6) . . ?
O5 C30 C25 116.9(6) . . ?
O5 C30 C29 123.1(6) . . ?
C25 C30 C29 119.9(6) . . ?
O2 C31 C32 121.2(6) . . ?
O2 C31 C36 121.1(6) . . ?
C32 C31 C36 117.6(6) . . ?
C33 C32 O8 121.6(5) . . ?
C33 C32 C31 121.9(6) . . ?
O8 C32 C31 116.5(6) . . ?
C32 C33 C34 117.3(5) . . ?
C32 C33 C55 119.6(5) . . ?
C34 C33 C55 122.9(6) . . ?
C35 C34 C33 122.9(6) . . ?
C36 C35 C34 117.7(6) . . ?
C36 C35 C56 121.0(6) . . ?
C34 C35 C56 121.1(6) . . ?
C35 C36 C31 122.5(6) . . ?
C35 C36 O7 122.2(5) . . ?
C31 C36 O7 115.2(6) . . ?
O3 C37 C38 118.3(6) . . ?
O3 C37 C42 122.5(6) . . ?
C38 C37 C42 118.7(6) . . ?
C39 C38 C37 122.0(6) . . ?
C39 C38 O9 120.6(5) . . ?
C37 C38 O9 117.2(6) . . ?
C38 C39 C40 117.5(5) . . ?
C38 C39 C53 120.3(5) . . ?
C40 C39 C53 121.9(6) . . ?
C41 C40 C39 122.1(6) . . ?
C40 C41 C42 117.3(6) . . ?
C40 C41 C54 122.3(6) . . ?
C42 C41 C54 120.1(6) . . ?
C37 C42 C41 122.4(6) . . ?
C37 C42 O10 116.8(6) . . ?
C41 C42 O10 120.7(6) . . ?
C48 C43 O12 121.2(6) . . ?
C48 C43 C44 121.7(6) . . ?
O12 C43 C44 117.1(6) . . ?
O4 C44 C45 118.6(6) . . ?
O4 C44 C43 122.7(7) . . ?
C45 C44 C43 118.7(6) . . ?
C46 C45 C44 122.0(6) . . ?
C46 C45 O11 120.8(6) . . ?
C44 C45 O11 117.2(6) . . ?
C45 C46 C47 117.4(6) . . ?
C45 C46 C54 121.2(6) . . ?
C47 C46 C54 121.4(6) . . ?
C46 C47 C48 122.6(6) . . ?
C43 C48 C47 117.6(6) . . ?
C43 C48 C55 119.8(6) . . ?
C47 C48 C55 122.5(6) . . ?
O5 C49 O9 113.1(5) . . ?
O11 C50 O10 111.9(6) . . ?
O12 C51 O8 114.5(5) . . ?
O6 C52 O7 111.7(5) . . ?
C29 C53 C57 114.4(5) . . ?
C29 C53 C39 108.9(5) . . ?
C57 C53 C39 113.7(5) . . ?
C58 C54 C41 114.0(5) . . ?
C58 C54 C46 114.1(5) . . ?
C41 C54 C46 108.2(5) . . ?
C59 C55 C48 112.8(6) . . ?
C59 C55 C33 113.4(5) . . ?
C48 C55 C33 108.5(5) . . ?
C60 C56 C27 113.8(6) . . ?
C60 C56 C35 112.8(5) . . ?
C27 C56 C35 108.8(5) . . ?
C62 C61 N5 111.1(8) . . ?
C61 C62 N6 113.5(7) . . ?
C64 C63 N7 110.7(9) . . ?
C63 C64 N8 111.0(9) . . ?
O3N N1N O2N 118.8(13) . . ?
O3N N1N O1N 119.7(13) . . ?
O2N N1N O1N 120.2(14) . . ?
O5N N2N O4N 119.2(14) . . ?
O5N N2N O6N 125.3(14) . . ?
O4N N2N O6N 115.3(14) . . ?
O7N N3N O9N 127.0(13) . . ?
O7N N3N O8N 120.9(12) . . ?
O9N N3N O8N 111.4(13) . . ?
O10N N4N O10N 180(3) . 2_656 ?
O10N N4N O12N 66(3) . 2_656 ?
O10N N4N O12N 114(3) 2_656 2_656 ?
O10N N4N O12N 114(3) . . ?
O10N N4N O12N 66(3) 2_656 . ?
O12N N4N O12N 180(3) 2_656 . ?
O10N N4N O11N 62(2) . 2_656 ?
O10N N4N O11N 118(2) 2_656 2_656 ?
O12N N4N O11N 127(3) 2_656 2_656 ?
O12N N4N O11N 53(3) . 2_656 ?
O10N N4N O11N 118(2) . . ?
O10N N4N O11N 62(2) 2_656 . ?
O12N N4N O11N 53(3) 2_656 . ?
O12N N4N O11N 127(3) . . ?
O11N N4N O11N 180(3) 2_656 . ?
N4N O10N O11N 60.7(15) . 2_656 ?
N4N O10N O12N 58.3(15) . 2_656 ?
O11N O10N O12N 119(2) 2_656 2_656 ?
O12N O11N N4N 63(2) 2_656 . ?
O12N O11N O10N 120(3) 2_656 2_656 ?
N4N O11N O10N 57.2(14) . 2_656 ?
O11N O12N N4N 64.4(18) 2_656 . ?
O11N O12N O10N 120(3) 2_656 2_656 ?
N4N O12N O10N 56.0(16) . 2_656 ?
O15N N5N O14N 130(2) . . ?
O15N N5N O13N 109.4(19) . . ?
O14N N5N O13N 119(2) . . ?
O13M C1M O12M 69.5(19) . . ?
O13M C1M O11M 39.2(15) . . ?
O12M C1M O11M 55.7(13) . . ?

loop_
_geom_bond_atom_site_label_1
_geom_bond_atom_site_label_2
_geom_bond_distance
_geom_bond_site_symmetry_2
_geom_bond_publ_flag
Pd1 N2 2.015(5) . ?
Pd1 N6 2.016(5) . ?
Pd1 N5 2.017(6) . ?
Pd1 N1 2.027(5) . ?
Pd2 N7 2.007(6) . ?
Pd2 N8 2.008(6) . ?
Pd2 N4 2.017(5) . ?
Pd2 N3 2.041(6) . ?
O1 C25 1.388(7) . ?
O1 C6 1.411(6) . ?
O2 C31 1.383(7) . ?
O2 C12 1.418(7) . ?
O3 C37 1.381(7) . ?
O3 C18 1.432(7) . ?
O4 C44 1.383(7) . ?
O4 C24 1.435(8) . ?
O5 C30 1.371(7) . ?
O5 C49 1.409(7) . ?
O6 C26 1.391(7) . ?
O6 C52 1.419(7) . ?
O7 C36 1.405(7) . ?
O7 C52 1.421(7) . ?
O8 C32 1.399(7) . ?
O8 C51 1.417(7) . ?
O9 C38 1.390(7) . ?
O9 C49 1.419(7) . ?
O10 C50 1.416(7) . ?
O10 C42 1.419(7) . ?
O11 C45 1.393(7) . ?
O11 C50 1.408(7) . ?
O12 C43 1.387(7) . ?
O12 C51 1.409(7) . ?
N1 C1 1.336(8) . ?
N1 C5 1.339(8) . ?
N2 C7 1.342(7) . ?
N2 C11 1.345(8) . ?
N3 C17 1.332(8) . ?
N3 C13 1.337(8) . ?
N4 C23 1.329(7) . ?
N4 C19 1.336(8) . ?
N5 C61 1.437(10) . ?
N6 C62 1.476(9) . ?
N7 C63 1.480(12) . ?
N8 C64 1.511(11) . ?
C1 C2 1.366(8) . ?
C2 C3 1.365(9) . ?
C2 C6 1.506(9) . ?
C3 C4 1.364(10) . ?
C4 C5 1.345(9) . ?
C7 C8 1.391(8) . ?
C8 C9 1.379(9) . ?
C8 C12 1.523(8) . ?
C9 C10 1.366(9) . ?
C10 C11 1.392(9) . ?
C13 C14 1.401(9) . ?
C14 C15 1.394(9) . ?
C14 C18 1.522(9) . ?
C15 C16 1.370(9) . ?
C16 C17 1.390(9) . ?
C19 C20 1.413(8) . ?
C20 C21 1.368(8) . ?
C20 C24 1.471(8) . ?
C21 C22 1.389(9) . ?
C22 C23 1.384(9) . ?
C25 C30 1.381(8) . ?
C25 C26 1.383(8) . ?
C26 C27 1.410(8) . ?
C27 C28 1.379(8) . ?
C27 C56 1.526(8) . ?
C28 C29 1.411(8) . ?
C29 C30 1.387(8) . ?
C29 C53 1.510(8) . ?
C31 C32 1.401(8) . ?
C31 C36 1.402(8) . ?
C32 C33 1.380(8) . ?
C33 C34 1.402(7) . ?
C33 C55 1.519(8) . ?
C34 C35 1.383(8) . ?
C35 C36 1.366(8) . ?
C35 C56 1.529(8) . ?
C37 C38 1.381(8) . ?
C37 C42 1.383(8) . ?
C38 C39 1.381(8) . ?
C39 C40 1.415(8) . ?
C39 C53 1.541(8) . ?
C40 C41 1.388(8) . ?
C41 C42 1.390(8) . ?
C41 C54 1.517(8) . ?
C43 C48 1.371(8) . ?
C43 C44 1.403(9) . ?
C44 C45 1.392(9) . ?
C45 C46 1.376(9) . ?
C46 C47 1.400(8) . ?
C46 C54 1.523(8) . ?
C47 C48 1.403(8) . ?
C48 C55 1.516(8) . ?
C53 C57 1.536(8) . ?
C54 C58 1.517(9) . ?
C55 C59 1.512(8) . ?
C56 C60 1.526(8) . ?
C61 C62 1.397(11) . ?
C63 C64 1.407(13) . ?
N1N O3N 1.198(11) . ?
N1N O2N 1.217(12) . ?
N1N O1N 1.234(11) . ?
N2N O5N 1.150(12) . ?
N2N O4N 1.169(10) . ?
N2N O6N 1.182(12) . ?
N3N O7N 1.155(12) . ?
N3N O9N 1.223(11) . ?
N3N O8N 1.235(10) . ?
N4N O10N 1.164(14) . ?
N4N O10N 1.164(14) 2_656 ?
N4N O12N 1.194(18) 2_656 ?
N4N O12N 1.194(18) . ?
N4N O11N 1.208(18) 2_656 ?
N4N O11N 1.208(18) . ?
O10N O11N 1.22(4) 2_656 ?
O10N O12N 1.28(5) 2_656 ?
O11N O12N 1.06(5) 2_656 ?
O11N O10N 1.22(4) 2_656 ?
O12N O11N 1.06(5) 2_656 ?
O12N O10N 1.28(5) 2_656 ?
N5N O15N 1.183(13) . ?
N5N O14N 1.193(14) . ?
N5N O13N 1.241(13) . ?
O11M C1M 1.543(17) . ?
O12M C1M 1.484(18) . ?
O13M C1M 1.29(4) . ?
O2M C2M 1.635(14) . ?
O3M C3M 1.632(17) . ?
O4M C4M 1.631(17) . ?
O5M C5M 1.599(14) . ?
